data_1558835
loop_
_publ_author_name
'Tian, Jiayue'
'Liu, Luyao'
'Zhou, Kang'
'Hong, Zixiao'
'Chen, Qihui'
'Jiang, Feilong'
'Yuan, Daqiang'
'Sun, Qingfu'
'Hong, Maochun'

_publ_section_title
;
 Metal--organic tube or layered assembly: reversible sheet-to-tube
 transformation and adaptive recognition
;
_journal_issue 36
_journal_name_full 'Chemical Science'
_journal_page_first 9818
_journal_page_last 9826
_journal_paper_doi 10.1039/D0SC01176B
_journal_volume 11
_journal_year 2020
_chemical_formula_moiety 'C40 H42 Br6 N6 O6 Zn3, 4(C6 H12 N2 O)'
_chemical_formula_sum 'C64 H90 Br6 N14 O10 Zn3'
_chemical_formula_weight 1891.06
_space_group_crystal_system orthorhombic
_space_group_IT_number 33
_space_group_name_Hall 'P 2c -2n'
_space_group_name_H-M_alt 'P n a 21'
_atom_sites_solution_hydrogens geom
_atom_sites_solution_primary dual
_audit_creation_date 2020-07-29
_audit_creation_method
;
Olex2 1.2
(compiled 2018.05.29 svn.r3508 for OlexSys, GUI svn.r5506)
;
_audit_update_record
;
2020-07-29 deposited with the CCDC.	2020-08-11 downloaded from the CCDC.
;
_cell_angle_alpha 90
_cell_angle_beta 90
_cell_angle_gamma 90
_cell_formula_units_Z 4
_cell_length_a 16.5576(6)
_cell_length_b 13.6347(6)
_cell_length_c 35.0720(16)
_cell_measurement_reflns_used 22743
_cell_measurement_temperature 173(2)
_cell_measurement_theta_max 27.5631
_cell_measurement_theta_min 2.0202
_cell_volume 7917.8(6)
_computing_molecular_graphics 'Olex2 (Dolomanov et al., 2009)'
_computing_publication_material 'Olex2 (Dolomanov et al., 2009)'
_computing_structure_refinement 'ShelXL (Sheldrick, 2015)'
_computing_structure_solution 'ShelXT (Sheldrick, 2015)'
_diffrn_ambient_temperature 173.15
_diffrn_measured_fraction_theta_full 0.999
_diffrn_measured_fraction_theta_max 0.999
_diffrn_measurement_device_type 'Bruker APEX-II CCD'
_diffrn_measurement_method '\w scans'
_diffrn_radiation_type MoK\a
_diffrn_radiation_wavelength 0.71073
_diffrn_reflns_av_R_equivalents 0.0744
_diffrn_reflns_av_unetI/netI 0.0770
_diffrn_reflns_Laue_measured_fraction_full 0.999
_diffrn_reflns_Laue_measured_fraction_max 0.999
_diffrn_reflns_limit_h_max 20
_diffrn_reflns_limit_h_min -20
_diffrn_reflns_limit_k_max 17
_diffrn_reflns_limit_k_min -17
_diffrn_reflns_limit_l_max 42
_diffrn_reflns_limit_l_min -43
_diffrn_reflns_number 55963
_diffrn_reflns_point_group_measured_fraction_full 0.999
_diffrn_reflns_point_group_measured_fraction_max 0.999
_diffrn_reflns_theta_full 25.242
_diffrn_reflns_theta_max 26.372
_diffrn_reflns_theta_min 2.257
_exptl_absorpt_coefficient_mu 3.990
_exptl_crystal_colour 'metallic light colourless'
_exptl_crystal_colour_lustre metallic
_exptl_crystal_colour_modifier light
_exptl_crystal_colour_primary colourless
_exptl_crystal_density_diffrn 1.586
_exptl_crystal_description block
_exptl_crystal_F_000 3808
_refine_diff_density_max 0.970
_refine_diff_density_min -0.766
_refine_diff_density_rms 0.093
_refine_ls_abs_structure_details
;
 Refined as an inversion twin.
;
_refine_ls_abs_structure_Flack 0.428(13)
_refine_ls_extinction_method none
_refine_ls_goodness_of_fit_ref 1.043
_refine_ls_hydrogen_treatment constr
_refine_ls_matrix_type full
_refine_ls_number_parameters 885
_refine_ls_number_reflns 15194
_refine_ls_number_restraints 1
_refine_ls_restrained_S_all 1.043
_refine_ls_R_factor_all 0.0640
_refine_ls_R_factor_gt 0.0539
_refine_ls_shift/su_max 0.001
_refine_ls_shift/su_mean 0.000
_refine_ls_structure_factor_coef Fsqd
_refine_ls_weighting_details 'w=1/[\s^2^(Fo^2^)+(0.0714P)^2^] where P=(Fo^2^+2Fc^2^)/3'
_refine_ls_weighting_scheme calc
_refine_ls_wR_factor_gt 0.1291
_refine_ls_wR_factor_ref 0.1386
_reflns_Friedel_coverage 0.967
_reflns_Friedel_fraction_full 0.999
_reflns_Friedel_fraction_max 0.999
_reflns_number_gt 13375
_reflns_number_total 15194
_reflns_threshold_expression 'I > 2\s(I)'
_cod_data_source_file d0sc01176b2.cif
_cod_data_source_block 1_a
_cod_depositor_comments 'Adding full bibliography for 1558835--1558840.cif.'
_cod_database_code 1558835
_shelx_shelxl_version_number 2016/6
_shelx_space_group_comment
;
The symmetry employed for this shelxl refinement is uniquely defined
by the following loop, which should always be used as a source of
symmetry information in preference to the above space-group names.
They are only intended as comments.
;
_olex2_refinement_description
;
1. Twinned data refinement
 Scales: 0.5
 0.5
2. Fixed Uiso
 At 1.2 times of:
  All C(H) groups, All C(H,H) groups
 At 1.5 times of:
  All C(H,H,H) groups
3.a Secondary CH2 refined with riding coordinates:
 C26(H26a,H26b), C9(H9a,H9b), C6(H6a,H6b), C29(H29a,H29b), C35(H35a,H35b),
 C15(H15a,H15b), C62(H62a,H62b), C63(H63a,H63b), C51(H51a,H51b), C64(H64a,H64b),
  C52(H52a,H52b), C50(H50a,H50b), C44(H44a,H44b), C46(H46a,H46b), C57(H57a,
 H57b), C56(H56a,H56b), C58(H58a,H58b), C45(H45a,H45b)
3.b Aromatic/amide H refined with riding coordinates:
 C34(H34), C3(H3), C33(H33), C18(H18), C12(H12), C11(H11), C2(H2), C19(H19),
 C37(H37), C38(H38), C17(H17), C31(H31), C24(H24), C22(H22), C21(H21), C13(H13),
  C32(H32), C23(H23), C39(H39), C14(H14), C1(H1), C20(H20), C4(H4), C40(H40)
3.c Idealised Me refined as rotating group:
 C8(H8a,H8b,H8c), C28(H28a,H28b,H28c), C41(H41a,H41b,H41c), C59(H59a,H59b,
 H59c), C61(H61a,H61b,H61c), C55(H55a,H55b,H55c), C53(H53a,H53b,H53c), C47(H47a,
 H47b,H47c), C49(H49a,H49b,H49c), C43(H43a,H43b,H43c)
;
_olex2_submission_special_instructions 'No special instructions were received'

loop_
_space_group_symop_operation_xyz
'x, y, z'
'-x, -y, z+1/2'
'-x+1/2, y+1/2, z+1/2'
'x+1/2, -y+1/2, z'

loop_
_atom_site_label
_atom_site_type_symbol
_atom_site_fract_x
_atom_site_fract_y
_atom_site_fract_z
_atom_site_U_iso_or_equiv
_atom_site_adp_type
_atom_site_occupancy
_atom_site_site_symmetry_order
_atom_site_calc_flag
_atom_site_refinement_flags_posn
_atom_site_refinement_flags_adp
_atom_site_refinement_flags_occupancy
_atom_site_disorder_assembly
_atom_site_disorder_group
Br4 Br 0.38460(6) 0.08286(7) 0.53363(3) 0.0379(2) Uani 1 1 d . . . . .
Br5 Br 0.61871(6) 1.08815(7) 0.39970(3) 0.0385(2) Uani 1 1 d . . . . .
Br2 Br -0.06785(6) 1.08042(7) 0.58448(3) 0.0415(3) Uani 1 1 d . . . . .
Br3 Br 0.18020(7) 0.07721(7) 0.46128(3) 0.0416(3) Uani 1 1 d . . . . .
Zn3 Zn 0.56731(6) 1.05757(7) 0.33779(3) 0.0298(2) Uani 1 1 d . . . . .
Br6 Br 0.61799(6) 1.13908(8) 0.28393(3) 0.0437(3) Uani 1 1 d . . . . .
Zn1 Zn -0.01809(6) 1.05307(7) 0.64665(3) 0.0298(2) Uani 1 1 d . . . . .
Zn2 Zn 0.27993(7) 0.16012(7) 0.49800(3) 0.0307(2) Uani 1 1 d . . . . .
Br1 Br -0.07329(7) 1.13287(8) 0.69987(4) 0.0495(3) Uani 1 1 d . . . . .
O4 O 0.4539(4) 0.3810(5) 0.36860(19) 0.0323(15) Uani 1 1 d . . . . .
O1 O -0.1485(4) 0.4302(4) 0.63970(19) 0.0295(14) Uani 1 1 d . . . . .
O6 O 0.6980(4) 0.4251(5) 0.35038(19) 0.0336(15) Uani 1 1 d . . . . .
O5 O 0.5766(4) 0.6082(5) 0.31337(18) 0.0327(15) Uani 1 1 d . . . . .
O2 O -0.0272(4) 0.6064(4) 0.67680(18) 0.0309(14) Uani 1 1 d . . . . .
N2 N -0.3969(5) 0.4195(5) 0.6435(2) 0.0287(16) Uani 1 1 d . . . . .
O3 O 0.0981(4) 0.3680(5) 0.6281(2) 0.0362(16) Uani 1 1 d . . . . .
O9 O 0.4431(5) 0.7130(7) 0.4256(2) 0.056(2) Uani 1 1 d . . . . .
N3 N 0.2151(4) 0.2368(5) 0.5378(2) 0.0300(16) Uani 1 1 d . . . . .
N6 N 0.5723(4) 0.9093(5) 0.3296(2) 0.0298(17) Uani 1 1 d . . . . .
N4 N 0.3418(5) 0.2431(5) 0.4587(2) 0.0312(16) Uani 1 1 d . . . . .
N5 N 0.9462(5) 0.4160(5) 0.3416(2) 0.0299(17) Uani 1 1 d . . . . .
N1 N -0.0215(5) 0.9047(5) 0.6563(2) 0.0286(17) Uani 1 1 d . . . . .
C34 C 0.8175(6) 0.3978(7) 0.3113(3) 0.031(2) Uani 1 1 d . . . . .
H34 H 0.787563 0.383918 0.288822 0.037 Uiso 1 1 calc R . . . .
C3 C 0.0067(5) 0.7409(6) 0.6342(3) 0.0301(19) Uani 1 1 d . . . . .
H3 H 0.027504 0.699236 0.614848 0.036 Uiso 1 1 calc R . . . .
O7 O -0.2757(7) 0.3564(7) 0.7594(2) 0.067(3) Uani 1 1 d . . . . .
C33 C 0.9010(6) 0.3998(7) 0.3109(3) 0.032(2) Uani 1 1 d . . . . .
H33 H 0.927622 0.388951 0.287275 0.038 Uiso 1 1 calc R . . . .
C10 C -0.2295(5) 0.4216(6) 0.6422(3) 0.0259(19) Uani 1 1 d . . . . .
C26 C 0.5393(5) 0.3694(7) 0.3615(3) 0.0283(19) Uani 1 1 d . . . . .
H26A H 0.551521 0.300468 0.354660 0.034 Uiso 1 1 calc R . . . .
H26B H 0.570727 0.386824 0.384496 0.034 Uiso 1 1 calc R . . . .
C18 C 0.1340(5) 0.2363(7) 0.5387(3) 0.033(2) Uani 1 1 d . . . . .
H18 H 0.105529 0.205858 0.518374 0.040 Uiso 1 1 calc R . . . .
C27 C 0.5616(5) 0.4378(6) 0.3283(3) 0.0259(19) Uani 1 1 d . . . . .
N13 N 0.7652(6) 0.3619(6) 0.1658(3) 0.045(2) Uani 1 1 d . . . . .
C30 C 0.7791(5) 0.4170(6) 0.3457(3) 0.0279(19) Uani 1 1 d . . . . .
C9 C -0.1005(6) 0.4161(7) 0.6740(3) 0.029(2) Uani 1 1 d . . . . .
H9A H -0.107373 0.348411 0.683619 0.035 Uiso 1 1 calc R . . . .
H9B H -0.118330 0.462298 0.694084 0.035 Uiso 1 1 calc R . . . .
C12 C -0.3554(6) 0.4434(7) 0.6113(3) 0.0295(19) Uani 1 1 d . . . . .
H12 H -0.384856 0.460528 0.589069 0.035 Uiso 1 1 calc R . . . .
C11 C -0.2741(5) 0.4438(6) 0.6099(3) 0.0255(18) Uani 1 1 d . . . . .
H11 H -0.247271 0.459321 0.586696 0.031 Uiso 1 1 calc R . . . .
C6 C -0.0004(5) 0.5377(6) 0.6484(3) 0.0272(18) Uani 1 1 d . . . . .
H6A H 0.057442 0.548380 0.642625 0.033 Uiso 1 1 calc R . . . .
H6B H -0.031727 0.546530 0.624593 0.033 Uiso 1 1 calc R . . . .
C5 C -0.0226(5) 0.7032(7) 0.6682(3) 0.0290(19) Uani 1 1 d . . . . .
C29 C 0.6477(5) 0.4163(7) 0.3169(3) 0.0283(19) Uani 1 1 d . . . . .
H29A H 0.651733 0.349237 0.306275 0.034 Uiso 1 1 calc R . . . .
H29B H 0.665564 0.463418 0.297130 0.034 Uiso 1 1 calc R . . . .
N7 N -0.2939(6) 0.3730(7) 0.8228(2) 0.043(2) Uani 1 1 d . . . . .
C2 C 0.0045(6) 0.8414(6) 0.6297(3) 0.032(2) Uani 1 1 d . . . . .
H2 H 0.022650 0.867661 0.606060 0.039 Uiso 1 1 calc R . . . .
C19 C 0.2545(6) 0.2789(7) 0.5665(3) 0.038(2) Uani 1 1 d . . . . .
H19 H 0.311833 0.279199 0.565912 0.046 Uiso 1 1 calc R . . . .
C37 C 0.5955(6) 0.7688(7) 0.2912(3) 0.038(2) Uani 1 1 d . . . . .
H37 H 0.611742 0.742529 0.267292 0.046 Uiso 1 1 calc R . . . .
C16 C 0.1317(5) 0.3235(6) 0.5977(3) 0.029(2) Uani 1 1 d . . . . .
N11 N 0.4105(6) 0.8015(7) 0.4778(3) 0.047(2) Uani 1 1 d . . . . .
C38 C 0.5942(6) 0.8675(7) 0.2966(3) 0.033(2) Uani 1 1 d . . . . .
H38 H 0.609646 0.908819 0.276007 0.040 Uiso 1 1 calc R . . . .
C17 C 0.0901(6) 0.2783(6) 0.5681(3) 0.032(2) Uani 1 1 d . . . . .
H17 H 0.032711 0.276391 0.567954 0.038 Uiso 1 1 calc R . . . .
C7 C -0.0133(5) 0.4345(6) 0.6641(3) 0.0274(19) Uani 1 1 d . . . . .
N12 N 0.4211(7) 0.6328(7) 0.4809(3) 0.055(3) Uani 1 1 d . . . . .
C35 C 0.5530(5) 0.5432(6) 0.3435(3) 0.0281(19) Uani 1 1 d . . . . .
H35A H 0.496365 0.556125 0.351016 0.034 Uiso 1 1 calc R . . . .
H35B H 0.588038 0.552913 0.366012 0.034 Uiso 1 1 calc R . . . .
O10 O 0.8297(6) 0.3804(6) 0.2225(2) 0.060(2) Uani 1 1 d . . . . .
C25 C 0.4210(5) 0.3346(6) 0.3986(3) 0.0271(18) Uani 1 1 d . . . . .
C31 C 0.8245(6) 0.4315(7) 0.3788(3) 0.031(2) Uani 1 1 d . . . . .
H31 H 0.799349 0.441000 0.402824 0.037 Uiso 1 1 calc R . . . .
C24 C 0.3380(6) 0.3379(7) 0.4023(3) 0.039(2) Uani 1 1 d . . . . .
H24 H 0.307003 0.373247 0.384143 0.047 Uiso 1 1 calc R . . . .
C15 C 0.0113(5) 0.3626(7) 0.6326(3) 0.029(2) Uani 1 1 d . . . . .
H15A H -0.004871 0.295034 0.639648 0.035 Uiso 1 1 calc R . . . .
H15B H -0.015750 0.380139 0.608401 0.035 Uiso 1 1 calc R . . . .
N14 N 0.8080(6) 0.2245(6) 0.2009(3) 0.044(2) Uani 1 1 d . . . . .
O8 O 0.1171(6) 0.6999(7) 0.5653(2) 0.059(2) Uani 1 1 d . . . . .
C22 C 0.2999(6) 0.2914(7) 0.4316(3) 0.041(2) Uani 1 1 d . . . . .
H22 H 0.242562 0.292909 0.432951 0.049 Uiso 1 1 calc R . . . .
N10 N 0.1398(7) 0.6118(7) 0.5116(3) 0.051(2) Uani 1 1 d . . . . .
N8 N -0.2978(7) 0.2185(7) 0.7940(3) 0.059(3) Uani 1 1 d . . . . .
C21 C 0.4215(6) 0.2407(7) 0.4559(3) 0.035(2) Uani 1 1 d . . . . .
H21 H 0.451076 0.207186 0.475170 0.041 Uiso 1 1 calc R . . . .
C13 C -0.3535(6) 0.3945(7) 0.6745(3) 0.031(2) Uani 1 1 d . . . . .
H13 H -0.381882 0.376843 0.697003 0.038 Uiso 1 1 calc R . . . .
C62 C 0.7332(8) 0.3011(9) 0.1350(3) 0.052(3) Uani 1 1 d . . . . .
H62A H 0.749474 0.329859 0.110220 0.062 Uiso 1 1 calc R . . . .
H62B H 0.673423 0.301881 0.136155 0.062 Uiso 1 1 calc R . . . .
C54 C 0.4272(6) 0.7136(8) 0.4592(3) 0.040(2) Uani 1 1 d . . . . .
C8 C 0.0358(6) 0.4187(7) 0.7006(3) 0.033(2) Uani 1 1 d . . . . .
H8A H 0.018664 0.465996 0.720030 0.049 Uiso 1 1 calc GR . . . .
H8B H 0.093356 0.427971 0.695128 0.049 Uiso 1 1 calc GR . . . .
H8C H 0.026908 0.351893 0.710069 0.049 Uiso 1 1 calc GR . . . .
C28 C 0.5081(6) 0.4204(7) 0.2935(3) 0.034(2) Uani 1 1 d . . . . .
H28A H 0.524808 0.464241 0.272790 0.050 Uiso 1 1 calc GR . . . .
H28B H 0.451635 0.433651 0.300127 0.050 Uiso 1 1 calc GR . . . .
H28C H 0.513456 0.352088 0.285133 0.050 Uiso 1 1 calc GR . . . .
C32 C 0.9075(6) 0.4316(6) 0.3750(3) 0.0300(19) Uani 1 1 d . . . . .
H32 H 0.939218 0.443296 0.397096 0.036 Uiso 1 1 calc R . . . .
N9 N 0.1511(7) 0.7823(7) 0.5120(3) 0.053(3) Uani 1 1 d . . . . .
C42 C -0.2884(7) 0.3181(8) 0.7909(3) 0.042(2) Uani 1 1 d . . . . .
C36 C 0.5731(5) 0.7065(7) 0.3205(3) 0.0293(19) Uani 1 1 d . . . . .
C23 C 0.4641(6) 0.2840(7) 0.4266(3) 0.0306(19) Uani 1 1 d . . . . .
H23 H 0.521303 0.279576 0.425521 0.037 Uiso 1 1 calc R . . . .
C39 C 0.5503(6) 0.8476(7) 0.3579(3) 0.033(2) Uani 1 1 d . . . . .
H39 H 0.534209 0.875617 0.381518 0.039 Uiso 1 1 calc R . . . .
C14 C -0.2706(6) 0.3930(6) 0.6754(3) 0.0299(19) Uani 1 1 d . . . . .
H14 H -0.242142 0.373379 0.697695 0.036 Uiso 1 1 calc R . . . .
C1 C -0.0480(6) 0.8658(7) 0.6894(3) 0.033(2) Uani 1 1 d . . . . .
H1 H -0.066957 0.908689 0.708777 0.040 Uiso 1 1 calc R . . . .
C63 C 0.7615(8) 0.1984(9) 0.1367(4) 0.063(4) Uani 1 1 d . . . . .
H63A H 0.725306 0.156811 0.121119 0.076 Uiso 1 1 calc R . . . .
H63B H 0.816383 0.194352 0.125675 0.076 Uiso 1 1 calc R . . . .
C20 C 0.2158(6) 0.3228(7) 0.5975(3) 0.041(2) Uani 1 1 d . . . . .
H20 H 0.245782 0.351191 0.617773 0.049 Uiso 1 1 calc R . . . .
C41 C -0.2870(8) 0.4790(9) 0.8203(4) 0.056(3) Uani 1 1 d . . . . .
H41A H -0.269228 0.497233 0.794572 0.084 Uiso 1 1 calc GR . . . .
H41B H -0.247504 0.502301 0.838990 0.084 Uiso 1 1 calc GR . . . .
H41C H -0.339664 0.508938 0.825485 0.084 Uiso 1 1 calc GR . . . .
C60 C 0.8016(7) 0.3241(7) 0.1976(3) 0.041(2) Uani 1 1 d . . . . .
C4 C -0.0486(6) 0.7672(6) 0.6961(3) 0.033(2) Uani 1 1 d . . . . .
H4 H -0.066874 0.742608 0.719988 0.039 Uiso 1 1 calc R . . . .
C40 C 0.5495(6) 0.7470(7) 0.3549(3) 0.033(2) Uani 1 1 d . . . . .
H40 H 0.533405 0.706857 0.375710 0.039 Uiso 1 1 calc R . . . .
C59 C 0.8384(9) 0.1852(9) 0.2365(4) 0.058(3) Uani 1 1 d . . . . .
H59A H 0.881707 0.227517 0.246177 0.087 Uiso 1 1 calc GR . . . .
H59B H 0.859607 0.118999 0.232269 0.087 Uiso 1 1 calc GR . . . .
H59C H 0.794535 0.182523 0.255257 0.087 Uiso 1 1 calc GR . . . .
C61 C 0.7525(7) 0.4658(8) 0.1628(4) 0.052(3) Uani 1 1 d . . . . .
H61A H 0.795745 0.494889 0.147426 0.077 Uiso 1 1 calc GR . . . .
H61B H 0.752636 0.495070 0.188266 0.077 Uiso 1 1 calc GR . . . .
H61C H 0.700289 0.478233 0.150470 0.077 Uiso 1 1 calc GR . . . .
C51 C 0.1593(11) 0.6993(12) 0.4524(4) 0.080(5) Uani 1 1 d . . . . .
H51A H 0.197906 0.697381 0.430895 0.096 Uiso 1 1 calc R . . . .
H51B H 0.104444 0.702422 0.441238 0.096 Uiso 1 1 calc R . . . .
C48 C 0.1352(7) 0.6998(8) 0.5316(3) 0.043(2) Uani 1 1 d . . . . .
C64 C 0.7633(10) 0.1605(8) 0.1758(4) 0.066(4) Uani 1 1 d . . . . .
H64A H 0.707292 0.153768 0.185398 0.080 Uiso 1 1 calc R . . . .
H64B H 0.788430 0.094679 0.175917 0.080 Uiso 1 1 calc R . . . .
C52 C 0.1723(14) 0.7879(12) 0.4722(4) 0.096(6) Uani 1 1 d . . . . .
H52A H 0.140053 0.840358 0.459994 0.115 Uiso 1 1 calc R . . . .
H52B H 0.230002 0.806127 0.469954 0.115 Uiso 1 1 calc R . . . .
C55 C 0.4147(12) 0.8931(11) 0.4563(4) 0.084(5) Uani 1 1 d . . . . .
H55A H 0.469511 0.919902 0.457974 0.126 Uiso 1 1 calc GR . . . .
H55B H 0.376294 0.940318 0.467053 0.126 Uiso 1 1 calc GR . . . .
H55C H 0.401148 0.880536 0.429579 0.126 Uiso 1 1 calc GR . . . .
C50 C 0.1659(14) 0.6065(12) 0.4725(5) 0.097(6) Uani 1 1 d . . . . .
H50A H 0.132973 0.556757 0.459067 0.116 Uiso 1 1 calc R . . . .
H50B H 0.222822 0.584496 0.471851 0.116 Uiso 1 1 calc R . . . .
C53 C 0.4411(14) 0.5387(11) 0.4615(6) 0.104(7) Uani 1 1 d . . . . .
H53A H 0.455985 0.551754 0.434961 0.156 Uiso 1 1 calc GR . . . .
H53B H 0.394064 0.495125 0.462217 0.156 Uiso 1 1 calc GR . . . .
H53C H 0.486538 0.507184 0.474633 0.156 Uiso 1 1 calc GR . . . .
C44 C -0.3199(11) 0.1735(11) 0.8298(6) 0.093(6) Uani 1 1 d . . . . .
H44A H -0.298341 0.105834 0.830786 0.111 Uiso 1 1 calc R . . . .
H44B H -0.379521 0.169743 0.831729 0.111 Uiso 1 1 calc R . . . .
C47 C 0.1529(13) 0.8749(10) 0.5335(4) 0.087(5) Uani 1 1 d . . . . .
H47A H 0.104755 0.879427 0.549663 0.130 Uiso 1 1 calc GR . . . .
H47B H 0.153800 0.930210 0.515660 0.130 Uiso 1 1 calc GR . . . .
H47C H 0.201383 0.876838 0.549526 0.130 Uiso 1 1 calc GR . . . .
C46 C -0.3105(9) 0.3332(11) 0.8607(4) 0.062(3) Uani 1 1 d . . . . .
H46A H -0.280242 0.371273 0.880053 0.074 Uiso 1 1 calc R . . . .
H46B H -0.368831 0.339646 0.866378 0.074 Uiso 1 1 calc R . . . .
C57 C 0.3835(11) 0.7221(12) 0.5372(4) 0.079(5) Uani 1 1 d . . . . .
H57A H 0.324250 0.719478 0.540703 0.094 Uiso 1 1 calc R . . . .
H57B H 0.407800 0.725219 0.562979 0.094 Uiso 1 1 calc R . . . .
C49 C 0.1250(12) 0.5226(10) 0.5318(6) 0.098(6) Uani 1 1 d . . . . .
H49A H 0.176513 0.490821 0.537859 0.147 Uiso 1 1 calc GR . . . .
H49B H 0.092234 0.478684 0.516025 0.147 Uiso 1 1 calc GR . . . .
H49C H 0.096010 0.537191 0.555541 0.147 Uiso 1 1 calc GR . . . .
C43 C -0.2987(12) 0.1596(12) 0.7603(6) 0.099(6) Uani 1 1 d . . . . .
H43A H -0.280787 0.198939 0.738467 0.148 Uiso 1 1 calc GR . . . .
H43B H -0.353653 0.135729 0.755638 0.148 Uiso 1 1 calc GR . . . .
H43C H -0.262235 0.103581 0.763589 0.148 Uiso 1 1 calc GR . . . .
C56 C 0.4014(15) 0.8105(12) 0.5189(4) 0.102(7) Uani 1 1 d . . . . .
H56A H 0.452020 0.837376 0.529635 0.123 Uiso 1 1 calc R . . . .
H56B H 0.357682 0.858092 0.524286 0.123 Uiso 1 1 calc R . . . .
C58 C 0.407(2) 0.6329(13) 0.5208(5) 0.142(12) Uani 1 1 d . . . . .
H58A H 0.365219 0.583438 0.526435 0.170 Uiso 1 1 calc R . . . .
H58B H 0.457575 0.611108 0.533544 0.170 Uiso 1 1 calc R . . . .
C45 C -0.2874(12) 0.2313(14) 0.8630(5) 0.100(7) Uani 1 1 d . . . . .
H45A H -0.308017 0.202928 0.887047 0.119 Uiso 1 1 calc R . . . .
H45B H -0.227721 0.226335 0.863271 0.119 Uiso 1 1 calc R . . . .

loop_
_atom_site_aniso_label
_atom_site_aniso_U_11
_atom_site_aniso_U_22
_atom_site_aniso_U_33
_atom_site_aniso_U_23
_atom_site_aniso_U_13
_atom_site_aniso_U_12
Br4 0.0387(5) 0.0391(5) 0.0359(5) 0.0065(4) 0.0075(4) 0.0105(4)
Br5 0.0310(5) 0.0387(5) 0.0456(6) -0.0008(4) -0.0107(4) -0.0015(4)
Br2 0.0340(5) 0.0354(5) 0.0552(7) 0.0030(5) -0.0126(5) 0.0009(4)
Br3 0.0405(6) 0.0434(5) 0.0410(6) -0.0029(4) 0.0094(5) -0.0101(4)
Zn3 0.0232(5) 0.0279(5) 0.0382(6) 0.0059(5) -0.0001(5) 0.0001(4)
Br6 0.0386(6) 0.0402(5) 0.0522(6) 0.0206(5) 0.0071(5) 0.0025(4)
Zn1 0.0239(5) 0.0233(5) 0.0423(6) -0.0039(5) 0.0040(5) -0.0002(4)
Zn2 0.0290(5) 0.0289(5) 0.0343(6) 0.0049(5) 0.0090(4) 0.0012(4)
Br1 0.0521(7) 0.0325(5) 0.0640(7) -0.0158(5) 0.0258(6) -0.0030(4)
O4 0.019(3) 0.036(3) 0.043(4) 0.015(3) 0.004(3) -0.002(2)
O1 0.018(3) 0.034(3) 0.036(4) -0.001(3) 0.000(3) 0.004(2)
O6 0.021(3) 0.049(4) 0.031(4) 0.000(3) 0.003(3) -0.004(3)
O5 0.045(4) 0.026(3) 0.028(4) 0.003(3) 0.008(3) -0.010(3)
O2 0.038(4) 0.025(3) 0.030(4) -0.002(3) 0.006(3) 0.002(3)
N2 0.024(4) 0.029(4) 0.033(4) 0.000(3) 0.004(3) -0.002(3)
O3 0.024(3) 0.032(3) 0.052(4) -0.014(3) -0.001(3) 0.002(3)
O9 0.050(5) 0.076(6) 0.041(5) -0.010(4) 0.006(4) 0.002(4)
N3 0.026(4) 0.023(4) 0.041(5) -0.001(3) 0.010(3) -0.001(3)
N6 0.024(4) 0.029(4) 0.037(5) 0.010(3) 0.004(3) 0.001(3)
N4 0.031(4) 0.026(4) 0.037(4) 0.008(3) 0.005(3) 0.000(3)
N5 0.026(4) 0.031(4) 0.032(4) 0.000(3) 0.005(3) -0.001(3)
N1 0.028(4) 0.025(4) 0.033(4) -0.004(3) 0.007(3) 0.000(3)
C34 0.022(4) 0.035(5) 0.035(5) -0.008(4) -0.002(4) 0.001(3)
C3 0.030(5) 0.026(4) 0.035(5) -0.003(4) 0.004(4) -0.001(3)
O7 0.113(8) 0.061(6) 0.029(4) 0.005(4) -0.011(5) 0.018(5)
C33 0.037(5) 0.027(4) 0.032(5) -0.006(4) 0.001(4) -0.004(4)
C10 0.028(5) 0.023(4) 0.026(5) -0.001(3) 0.004(4) 0.005(3)
C26 0.022(4) 0.032(4) 0.031(5) 0.005(4) 0.004(4) -0.002(3)
C18 0.029(5) 0.029(5) 0.041(6) 0.007(4) -0.001(4) 0.001(4)
C27 0.022(4) 0.030(4) 0.026(5) 0.006(4) 0.003(4) -0.006(3)
N13 0.053(6) 0.034(4) 0.048(6) 0.006(4) -0.012(4) -0.008(4)
C30 0.022(4) 0.031(4) 0.031(5) 0.003(4) 0.002(4) -0.004(3)
C9 0.027(5) 0.031(5) 0.030(5) 0.003(4) 0.001(4) 0.004(3)
C12 0.030(5) 0.030(4) 0.028(5) -0.002(4) -0.001(4) 0.003(4)
C11 0.026(5) 0.025(4) 0.026(4) -0.001(3) 0.002(4) -0.001(3)
C6 0.025(4) 0.030(4) 0.027(5) -0.006(4) 0.002(4) 0.003(3)
C5 0.028(5) 0.035(5) 0.025(5) -0.001(4) -0.001(4) 0.002(3)
C29 0.018(4) 0.036(5) 0.031(5) -0.001(4) 0.002(4) -0.005(3)
N7 0.048(5) 0.046(5) 0.033(5) 0.001(4) 0.004(4) -0.002(4)
C2 0.041(5) 0.024(4) 0.032(5) 0.001(4) 0.008(4) 0.001(4)
C19 0.024(5) 0.029(5) 0.061(7) -0.010(4) 0.012(4) 0.000(4)
C37 0.045(6) 0.037(5) 0.033(5) 0.005(4) 0.005(4) -0.011(4)
C16 0.023(4) 0.018(4) 0.046(6) -0.006(4) 0.005(4) 0.001(3)
N11 0.063(6) 0.044(5) 0.035(5) -0.003(4) 0.017(4) 0.002(4)
C38 0.042(6) 0.027(5) 0.030(5) 0.002(4) 0.001(4) -0.006(4)
C17 0.025(4) 0.028(4) 0.042(6) 0.001(4) 0.005(4) 0.004(3)
C7 0.025(5) 0.026(4) 0.031(5) -0.002(4) -0.002(4) 0.004(3)
N12 0.070(7) 0.038(5) 0.056(6) -0.005(5) 0.008(5) 0.005(4)
C35 0.029(5) 0.030(4) 0.026(5) 0.007(4) 0.005(4) -0.003(3)
O10 0.090(7) 0.049(5) 0.042(5) -0.008(4) -0.015(4) -0.009(4)
C25 0.023(4) 0.021(4) 0.037(5) 0.007(4) 0.002(4) 0.002(3)
C31 0.025(5) 0.037(5) 0.032(5) 0.004(4) -0.001(4) 0.002(3)
C24 0.026(5) 0.037(5) 0.055(7) 0.022(5) 0.007(5) 0.003(4)
C15 0.018(4) 0.032(5) 0.037(5) -0.003(4) 0.002(4) 0.001(3)
N14 0.052(5) 0.034(4) 0.046(5) 0.000(4) -0.002(4) 0.000(4)
O8 0.077(6) 0.067(6) 0.035(5) 0.003(4) 0.019(4) -0.001(4)
C22 0.026(5) 0.041(5) 0.056(7) 0.009(5) 0.018(5) 0.000(4)
N10 0.069(7) 0.042(5) 0.043(6) -0.004(4) 0.007(5) -0.008(5)
N8 0.062(6) 0.035(5) 0.082(8) -0.002(5) -0.033(6) -0.001(4)
C21 0.034(5) 0.036(5) 0.033(5) 0.007(4) -0.002(4) -0.002(4)
C13 0.030(5) 0.035(5) 0.029(5) 0.004(4) 0.001(4) 0.002(4)
C62 0.054(7) 0.063(8) 0.038(6) -0.001(5) -0.005(5) 0.008(5)
C54 0.042(6) 0.048(6) 0.029(5) -0.006(5) 0.006(4) -0.003(4)
C8 0.026(5) 0.037(5) 0.035(5) 0.007(4) -0.006(4) 0.003(3)
C28 0.029(5) 0.036(5) 0.036(6) 0.004(4) -0.004(4) -0.008(4)
C32 0.031(5) 0.029(4) 0.030(5) 0.000(4) 0.001(4) 0.000(3)
N9 0.083(8) 0.040(5) 0.036(5) 0.004(4) 0.013(5) 0.006(5)
C42 0.045(6) 0.040(5) 0.042(6) 0.008(5) -0.010(5) -0.006(4)
C36 0.026(5) 0.029(5) 0.032(5) 0.000(4) -0.002(4) -0.005(3)
C23 0.024(4) 0.038(5) 0.030(5) 0.004(4) 0.003(4) -0.004(3)
C39 0.032(5) 0.030(5) 0.035(5) 0.003(4) 0.007(4) 0.001(4)
C14 0.032(5) 0.028(4) 0.030(5) 0.004(4) 0.007(4) 0.002(4)
C1 0.043(6) 0.029(5) 0.027(5) -0.004(4) 0.006(4) 0.003(4)
C63 0.063(8) 0.056(8) 0.071(9) -0.030(7) -0.019(7) 0.006(6)
C20 0.027(5) 0.032(5) 0.064(7) -0.011(5) 0.000(5) 0.002(4)
C41 0.051(7) 0.048(7) 0.069(8) -0.013(6) 0.001(6) 0.011(5)
C60 0.049(6) 0.036(5) 0.038(6) 0.000(4) 0.009(5) 0.001(4)
C4 0.047(6) 0.027(4) 0.024(5) 0.003(4) 0.003(4) -0.001(4)
C40 0.030(5) 0.032(5) 0.036(5) 0.004(4) 0.006(4) -0.001(4)
C59 0.067(8) 0.045(6) 0.062(8) 0.011(6) -0.001(6) 0.005(6)
C61 0.046(6) 0.035(6) 0.074(8) 0.013(6) -0.011(6) -0.002(5)
C51 0.117(14) 0.085(11) 0.038(7) -0.012(7) 0.008(8) 0.011(9)
C48 0.042(6) 0.049(6) 0.037(6) 0.001(5) 0.004(5) -0.004(4)
C64 0.077(10) 0.034(6) 0.087(10) -0.004(6) -0.029(8) 0.003(6)
C52 0.18(2) 0.065(10) 0.038(7) 0.010(7) 0.012(10) -0.005(11)
C55 0.149(16) 0.054(8) 0.049(8) 0.013(7) 0.021(9) 0.006(9)
C50 0.17(2) 0.069(10) 0.055(9) -0.027(8) 0.003(10) 0.019(11)
C53 0.17(2) 0.040(8) 0.100(14) -0.010(8) 0.018(13) 0.018(9)
C44 0.100(13) 0.046(8) 0.132(17) 0.034(10) 0.025(12) -0.015(8)
C47 0.161(18) 0.047(8) 0.053(9) -0.002(7) 0.011(10) -0.003(9)
C46 0.062(8) 0.082(10) 0.041(7) 0.011(7) 0.007(6) 0.006(7)
C57 0.116(14) 0.096(11) 0.024(6) 0.006(7) 0.015(7) 0.019(9)
C49 0.123(15) 0.032(7) 0.139(17) 0.007(9) 0.018(13) -0.018(8)
C43 0.111(15) 0.073(10) 0.112(14) -0.046(10) -0.040(12) -0.002(10)
C56 0.20(2) 0.063(10) 0.049(9) -0.004(8) 0.052(11) 0.007(11)
C58 0.32(4) 0.068(12) 0.041(9) 0.025(9) 0.028(15) 0.022(16)
C45 0.108(14) 0.108(14) 0.083(12) 0.056(11) 0.038(11) 0.027(11)

loop_
_atom_type_symbol
_atom_type_description
_atom_type_scat_dispersion_real
_atom_type_scat_dispersion_imag
_atom_type_scat_source
C C 0.0033 0.0016 'International Tables Vol C Tables 4.2.6.8 and 6.1.1.4'
H H 0.0000 0.0000 'International Tables Vol C Tables 4.2.6.8 and 6.1.1.4'
Br Br -0.2901 2.4595 'International Tables Vol C Tables 4.2.6.8 and 6.1.1.4'
N N 0.0061 0.0033 'International Tables Vol C Tables 4.2.6.8 and 6.1.1.4'
O O 0.0106 0.0060 'International Tables Vol C Tables 4.2.6.8 and 6.1.1.4'
Zn Zn 0.2839 1.4301 'International Tables Vol C Tables 4.2.6.8 and 6.1.1.4'

loop_
_geom_angle_atom_site_label_1
_geom_angle_atom_site_label_2
_geom_angle_atom_site_label_3
_geom_angle
_geom_angle_site_symmetry_1
_geom_angle_site_symmetry_3
_geom_angle_publ_flag
Br6 Zn3 Br5 121.73(6) . . ?
N6 Zn3 Br5 106.8(2) . . ?
N6 Zn3 Br6 109.9(2) . . ?
N5 Zn3 Br5 105.2(2) 4_465 . ?
N5 Zn3 Br6 108.6(2) 4_465 . ?
N5 Zn3 N6 102.9(3) 4_465 . ?
Br1 Zn1 Br2 121.72(6) . . ?
N2 Zn1 Br2 105.3(2) 4_565 . ?
N2 Zn1 Br1 109.9(2) 4_565 . ?
N2 Zn1 N1 102.5(3) 4_565 . ?
N1 Zn1 Br2 107.4(2) . . ?
N1 Zn1 Br1 108.4(2) . . ?
Br3 Zn2 Br4 125.36(5) . . ?
N3 Zn2 Br4 104.5(2) . . ?
N3 Zn2 Br3 104.3(2) . . ?
N3 Zn2 N4 115.9(3) . . ?
N4 Zn2 Br4 103.4(2) . . ?
N4 Zn2 Br3 104.2(2) . . ?
C25 O4 C26 118.7(7) . . ?
C10 O1 C9 118.6(7) . . ?
C30 O6 C29 117.8(7) . . ?
C36 O5 C35 117.5(7) . . ?
C5 O2 C6 117.6(7) . . ?
C12 N2 Zn1 119.8(6) . 4_465 ?
C13 N2 Zn1 121.8(6) . 4_465 ?
C13 N2 C12 117.4(8) . . ?
C16 O3 C15 118.2(7) . . ?
C18 N3 Zn2 122.6(6) . . ?
C19 N3 Zn2 118.6(6) . . ?
C19 N3 C18 118.2(8) . . ?
C38 N6 Zn3 123.6(6) . . ?
C38 N6 C39 116.3(8) . . ?
C39 N6 Zn3 120.0(7) . . ?
C22 N4 Zn2 119.0(6) . . ?
C21 N4 Zn2 122.2(6) . . ?
C21 N4 C22 118.2(8) . . ?
C33 N5 Zn3 122.0(7) . 4_565 ?
C33 N5 C32 117.4(8) . . ?
C32 N5 Zn3 119.6(6) . 4_565 ?
C2 N1 Zn1 120.6(6) . . ?
C2 N1 C1 116.8(8) . . ?
C1 N1 Zn1 122.6(6) . . ?
C33 C34 H34 121.2 . . ?
C33 C34 C30 117.6(9) . . ?
C30 C34 H34 121.2 . . ?
C5 C3 H3 121.3 . . ?
C2 C3 H3 121.3 . . ?
C2 C3 C5 117.3(9) . . ?
N5 C33 C34 123.9(9) . . ?
N5 C33 H33 118.0 . . ?
C34 C33 H33 118.0 . . ?
O1 C10 C11 117.2(8) . . ?
O1 C10 C14 124.0(8) . . ?
C11 C10 C14 118.8(8) . . ?
O4 C26 H26A 110.2 . . ?
O4 C26 H26B 110.2 . . ?
O4 C26 C27 107.4(7) . . ?
H26A C26 H26B 108.5 . . ?
C27 C26 H26A 110.2 . . ?
C27 C26 H26B 110.2 . . ?
N3 C18 H18 118.6 . . ?
N3 C18 C17 122.8(9) . . ?
C17 C18 H18 118.6 . . ?
C26 C27 C35 106.5(7) . . ?
C29 C27 C26 108.1(7) . . ?
C29 C27 C35 111.1(7) . . ?
C29 C27 C28 107.7(8) . . ?
C28 C27 C26 111.8(7) . . ?
C28 C27 C35 111.5(8) . . ?
C60 N13 C62 123.2(9) . . ?
C60 N13 C61 119.9(9) . . ?
C61 N13 C62 116.8(9) . . ?
O6 C30 C34 125.0(8) . . ?
O6 C30 C31 114.9(8) . . ?
C34 C30 C31 120.1(8) . . ?
O1 C9 H9A 110.0 . . ?
O1 C9 H9B 110.0 . . ?
O1 C9 C7 108.2(7) . . ?
H9A C9 H9B 108.4 . . ?
C7 C9 H9A 110.0 . . ?
C7 C9 H9B 110.0 . . ?
N2 C12 H12 118.7 . . ?
C11 C12 N2 122.5(9) . . ?
C11 C12 H12 118.7 . . ?
C10 C11 H11 120.0 . . ?
C12 C11 C10 120.0(9) . . ?
C12 C11 H11 120.0 . . ?
O2 C6 H6A 110.1 . . ?
O2 C6 H6B 110.1 . . ?
O2 C6 C7 107.9(7) . . ?
H6A C6 H6B 108.4 . . ?
C7 C6 H6A 110.1 . . ?
C7 C6 H6B 110.1 . . ?
O2 C5 C3 124.9(8) . . ?
O2 C5 C4 116.0(8) . . ?
C4 C5 C3 119.1(9) . . ?
O6 C29 C27 108.2(7) . . ?
O6 C29 H29A 110.1 . . ?
O6 C29 H29B 110.1 . . ?
C27 C29 H29A 110.1 . . ?
C27 C29 H29B 110.1 . . ?
H29A C29 H29B 108.4 . . ?
C42 N7 C41 119.6(9) . . ?
C42 N7 C46 124.2(10) . . ?
C41 N7 C46 116.1(10) . . ?
N1 C2 C3 124.4(9) . . ?
N1 C2 H2 117.8 . . ?
C3 C2 H2 117.8 . . ?
N3 C19 H19 118.3 . . ?
N3 C19 C20 123.3(9) . . ?
C20 C19 H19 118.3 . . ?
C38 C37 H37 120.0 . . ?
C38 C37 C36 120.0(10) . . ?
C36 C37 H37 120.0 . . ?
O3 C16 C17 125.9(8) . . ?
O3 C16 C20 114.8(8) . . ?
C17 C16 C20 119.2(9) . . ?
C54 N11 C55 119.0(10) . . ?
C54 N11 C56 123.9(10) . . ?
C56 N11 C55 116.3(11) . . ?
N6 C38 C37 123.0(9) . . ?
N6 C38 H38 118.5 . . ?
C37 C38 H38 118.5 . . ?
C18 C17 C16 118.6(9) . . ?
C18 C17 H17 120.7 . . ?
C16 C17 H17 120.7 . . ?
C9 C7 C6 111.7(7) . . ?
C9 C7 C15 108.3(7) . . ?
C9 C7 C8 107.1(8) . . ?
C6 C7 C15 107.0(7) . . ?
C6 C7 C8 111.0(7) . . ?
C8 C7 C15 111.8(7) . . ?
C54 N12 C53 115.4(12) . . ?
C54 N12 C58 124.9(11) . . ?
C58 N12 C53 119.2(13) . . ?
O5 C35 C27 107.4(7) . . ?
O5 C35 H35A 110.2 . . ?
O5 C35 H35B 110.2 . . ?
C27 C35 H35A 110.2 . . ?
C27 C35 H35B 110.2 . . ?
H35A C35 H35B 108.5 . . ?
O4 C25 C24 117.4(8) . . ?
O4 C25 C23 125.3(8) . . ?
C24 C25 C23 117.3(8) . . ?
C30 C31 H31 121.4 . . ?
C32 C31 C30 117.2(9) . . ?
C32 C31 H31 121.4 . . ?
C25 C24 H24 119.4 . . ?
C22 C24 C25 121.1(9) . . ?
C22 C24 H24 119.4 . . ?
O3 C15 C7 108.0(7) . . ?
O3 C15 H15A 110.1 . . ?
O3 C15 H15B 110.1 . . ?
C7 C15 H15A 110.1 . . ?
C7 C15 H15B 110.1 . . ?
H15A C15 H15B 108.4 . . ?
C60 N14 C59 118.0(10) . . ?
C60 N14 C64 120.5(10) . . ?
C64 N14 C59 118.7(9) . . ?
N4 C22 C24 121.3(9) . . ?
N4 C22 H22 119.3 . . ?
C24 C22 H22 119.3 . . ?
C48 N10 C50 122.7(11) . . ?
C48 N10 C49 118.2(12) . . ?
C49 N10 C50 118.8(13) . . ?
C42 N8 C44 121.2(12) . . ?
C42 N8 C43 119.6(13) . . ?
C43 N8 C44 118.5(13) . . ?
N4 C21 H21 118.2 . . ?
N4 C21 C23 123.6(9) . . ?
C23 C21 H21 118.2 . . ?
N2 C13 H13 118.1 . . ?
N2 C13 C14 123.8(9) . . ?
C14 C13 H13 118.1 . . ?
N13 C62 H62A 109.0 . . ?
N13 C62 H62B 109.0 . . ?
N13 C62 C63 113.0(10) . . ?
H62A C62 H62B 107.8 . . ?
C63 C62 H62A 109.0 . . ?
C63 C62 H62B 109.0 . . ?
O9 C54 N11 120.4(11) . . ?
O9 C54 N12 124.5(11) . . ?
N12 C54 N11 115.1(9) . . ?
C7 C8 H8A 109.5 . . ?
C7 C8 H8B 109.5 . . ?
C7 C8 H8C 109.5 . . ?
H8A C8 H8B 109.5 . . ?
H8A C8 H8C 109.5 . . ?
H8B C8 H8C 109.5 . . ?
C27 C28 H28A 109.5 . . ?
C27 C28 H28B 109.5 . . ?
C27 C28 H28C 109.5 . . ?
H28A C28 H28B 109.5 . . ?
H28A C28 H28C 109.5 . . ?
H28B C28 H28C 109.5 . . ?
N5 C32 C31 123.7(9) . . ?
N5 C32 H32 118.2 . . ?
C31 C32 H32 118.2 . . ?
C48 N9 C52 125.9(11) . . ?
C48 N9 C47 117.5(10) . . ?
C52 N9 C47 116.5(11) . . ?
O7 C42 N7 121.1(10) . . ?
O7 C42 N8 120.5(11) . . ?
N7 C42 N8 118.4(10) . . ?
O5 C36 C37 117.1(9) . . ?
O5 C36 C40 124.3(8) . . ?
C37 C36 C40 118.6(9) . . ?
C25 C23 H23 120.8 . . ?
C21 C23 C25 118.4(8) . . ?
C21 C23 H23 120.8 . . ?
N6 C39 H39 117.7 . . ?
N6 C39 C40 124.5(9) . . ?
C40 C39 H39 117.7 . . ?
C10 C14 H14 121.3 . . ?
C13 C14 C10 117.3(9) . . ?
C13 C14 H14 121.3 . . ?
N1 C1 H1 118.7 . . ?
N1 C1 C4 122.6(9) . . ?
C4 C1 H1 118.7 . . ?
C62 C63 H63A 109.1 . . ?
C62 C63 H63B 109.1 . . ?
H63A C63 H63B 107.9 . . ?
C64 C63 C62 112.3(11) . . ?
C64 C63 H63A 109.1 . . ?
C64 C63 H63B 109.1 . . ?
C19 C20 H20 121.1 . . ?
C16 C20 C19 117.8(10) . . ?
C16 C20 H20 121.1 . . ?
N7 C41 H41A 109.5 . . ?
N7 C41 H41B 109.5 . . ?
N7 C41 H41C 109.5 . . ?
H41A C41 H41B 109.5 . . ?
H41A C41 H41C 109.5 . . ?
H41B C41 H41C 109.5 . . ?
O10 C60 N13 120.0(10) . . ?
O10 C60 N14 121.3(10) . . ?
N14 C60 N13 118.7(10) . . ?
C5 C4 H4 120.1 . . ?
C1 C4 C5 119.8(9) . . ?
C1 C4 H4 120.1 . . ?
C36 C40 H40 121.3 . . ?
C39 C40 C36 117.5(9) . . ?
C39 C40 H40 121.3 . . ?
N14 C59 H59A 109.5 . . ?
N14 C59 H59B 109.5 . . ?
N14 C59 H59C 109.5 . . ?
H59A C59 H59B 109.5 . . ?
H59A C59 H59C 109.5 . . ?
H59B C59 H59C 109.5 . . ?
N13 C61 H61A 109.5 . . ?
N13 C61 H61B 109.5 . . ?
N13 C61 H61C 109.5 . . ?
H61A C61 H61B 109.5 . . ?
H61A C61 H61C 109.5 . . ?
H61B C61 H61C 109.5 . . ?
H51A C51 H51B 106.9 . . ?
C52 C51 H51A 107.4 . . ?
C52 C51 H51B 107.4 . . ?
C52 C51 C50 119.8(13) . . ?
C50 C51 H51A 107.4 . . ?
C50 C51 H51B 107.4 . . ?
O8 C48 N10 120.2(10) . . ?
O8 C48 N9 122.8(11) . . ?
N9 C48 N10 117.0(10) . . ?
N14 C64 C63 111.6(11) . . ?
N14 C64 H64A 109.3 . . ?
N14 C64 H64B 109.3 . . ?
C63 C64 H64A 109.3 . . ?
C63 C64 H64B 109.3 . . ?
H64A C64 H64B 108.0 . . ?
N9 C52 H52A 108.9 . . ?
N9 C52 H52B 108.9 . . ?
C51 C52 N9 113.2(13) . . ?
C51 C52 H52A 108.9 . . ?
C51 C52 H52B 108.9 . . ?
H52A C52 H52B 107.8 . . ?
N11 C55 H55A 109.5 . . ?
N11 C55 H55B 109.5 . . ?
N11 C55 H55C 109.5 . . ?
H55A C55 H55B 109.5 . . ?
H55A C55 H55C 109.5 . . ?
H55B C55 H55C 109.5 . . ?
N10 C50 C51 113.3(12) . . ?
N10 C50 H50A 108.9 . . ?
N10 C50 H50B 108.9 . . ?
C51 C50 H50A 108.9 . . ?
C51 C50 H50B 108.9 . . ?
H50A C50 H50B 107.7 . . ?
N12 C53 H53A 109.5 . . ?
N12 C53 H53B 109.5 . . ?
N12 C53 H53C 109.5 . . ?
H53A C53 H53B 109.5 . . ?
H53A C53 H53C 109.5 . . ?
H53B C53 H53C 109.5 . . ?
N8 C44 H44A 109.4 . . ?
N8 C44 H44B 109.4 . . ?
N8 C44 C45 111.0(12) . . ?
H44A C44 H44B 108.0 . . ?
C45 C44 H44A 109.4 . . ?
C45 C44 H44B 109.4 . . ?
N9 C47 H47A 109.5 . . ?
N9 C47 H47B 109.5 . . ?
N9 C47 H47C 109.5 . . ?
H47A C47 H47B 109.5 . . ?
H47A C47 H47C 109.5 . . ?
H47B C47 H47C 109.5 . . ?
N7 C46 H46A 109.5 . . ?
N7 C46 H46B 109.5 . . ?
H46A C46 H46B 108.0 . . ?
C45 C46 N7 110.9(12) . . ?
C45 C46 H46A 109.5 . . ?
C45 C46 H46B 109.5 . . ?
H57A C57 H57B 106.9 . . ?
C56 C57 H57A 107.3 . . ?
C56 C57 H57B 107.3 . . ?
C56 C57 C58 120.0(14) . . ?
C58 C57 H57A 107.3 . . ?
C58 C57 H57B 107.3 . . ?
N10 C49 H49A 109.5 . . ?
N10 C49 H49B 109.5 . . ?
N10 C49 H49C 109.5 . . ?
H49A C49 H49B 109.5 . . ?
H49A C49 H49C 109.5 . . ?
H49B C49 H49C 109.5 . . ?
N8 C43 H43A 109.5 . . ?
N8 C43 H43B 109.5 . . ?
N8 C43 H43C 109.5 . . ?
H43A C43 H43B 109.5 . . ?
H43A C43 H43C 109.5 . . ?
H43B C43 H43C 109.5 . . ?
N11 C56 H56A 108.8 . . ?
N11 C56 H56B 108.8 . . ?
C57 C56 N11 113.9(13) . . ?
C57 C56 H56A 108.8 . . ?
C57 C56 H56B 108.8 . . ?
H56A C56 H56B 107.7 . . ?
N12 C58 H58A 108.1 . . ?
N12 C58 H58B 108.1 . . ?
C57 C58 N12 116.8(13) . . ?
C57 C58 H58A 108.1 . . ?
C57 C58 H58B 108.1 . . ?
H58A C58 H58B 107.3 . . ?
C44 C45 H45A 109.3 . . ?
C44 C45 H45B 109.3 . . ?
C46 C45 C44 111.5(15) . . ?
C46 C45 H45A 109.3 . . ?
C46 C45 H45B 109.3 . . ?
H45A C45 H45B 108.0 . . ?

loop_
_geom_bond_atom_site_label_1
_geom_bond_atom_site_label_2
_geom_bond_distance
_geom_bond_site_symmetry_2
_geom_bond_publ_flag
Br4 Zn2 2.3821(15) . ?
Br5 Zn3 2.3690(16) . ?
Br2 Zn1 2.3603(16) . ?
Br3 Zn2 2.3797(16) . ?
Zn3 Br6 2.3469(15) . ?
Zn3 N6 2.044(8) . ?
Zn3 N5 2.042(8) 4_465 ?
Zn1 Br1 2.3459(15) . ?
Zn1 N2 2.044(8) 4_565 ?
Zn1 N1 2.052(7) . ?
Zn2 N3 2.047(7) . ?
Zn2 N4 2.055(7) . ?
O4 C26 1.446(10) . ?
O4 C25 1.344(11) . ?
O1 C10 1.349(11) . ?
O1 C9 1.453(11) . ?
O6 C30 1.356(11) . ?
O6 C29 1.445(11) . ?
O5 C35 1.433(10) . ?
O5 C36 1.364(11) . ?
O2 C6 1.437(10) . ?
O2 C5 1.356(11) . ?
N2 C12 1.360(13) . ?
N2 C13 1.347(13) . ?
O3 C16 1.348(11) . ?
O3 C15 1.447(11) . ?
O9 C54 1.208(12) . ?
N3 C18 1.344(12) . ?
N3 C19 1.331(13) . ?
N6 C38 1.340(13) . ?
N6 C39 1.353(12) . ?
N4 C22 1.349(13) . ?
N4 C21 1.324(12) . ?
N5 C33 1.329(13) . ?
N5 C32 1.352(13) . ?
N1 C2 1.343(12) . ?
N1 C1 1.349(12) . ?
C34 H34 0.9500 . ?
C34 C33 1.382(13) . ?
C34 C30 1.390(13) . ?
C3 H3 0.9500 . ?
C3 C5 1.385(13) . ?
C3 C2 1.381(12) . ?
O7 C42 1.239(14) . ?
C33 H33 0.9500 . ?
C10 C11 1.385(13) . ?
C10 C14 1.406(13) . ?
C26 H26A 0.9900 . ?
C26 H26B 0.9900 . ?
C26 C27 1.534(12) . ?
C18 H18 0.9500 . ?
C18 C17 1.384(14) . ?
C27 C29 1.510(12) . ?
C27 C35 1.539(12) . ?
C27 C28 1.529(13) . ?
N13 C62 1.463(15) . ?
N13 C60 1.367(14) . ?
N13 C61 1.435(13) . ?
C30 C31 1.396(14) . ?
C9 H9A 0.9900 . ?
C9 H9B 0.9900 . ?
C9 C7 1.507(13) . ?
C12 H12 0.9500 . ?
C12 C11 1.348(13) . ?
C11 H11 0.9500 . ?
C6 H6A 0.9900 . ?
C6 H6B 0.9900 . ?
C6 C7 1.527(12) . ?
C5 C4 1.381(13) . ?
C29 H29A 0.9900 . ?
C29 H29B 0.9900 . ?
N7 C42 1.351(14) . ?
N7 C41 1.453(15) . ?
N7 C46 1.461(15) . ?
C2 H2 0.9500 . ?
C19 H19 0.9500 . ?
C19 C20 1.396(14) . ?
C37 H37 0.9500 . ?
C37 C38 1.360(13) . ?
C37 C36 1.383(13) . ?
C16 C17 1.391(13) . ?
C16 C20 1.392(13) . ?
N11 C54 1.393(13) . ?
N11 C55 1.459(17) . ?
N11 C56 1.453(16) . ?
C38 H38 0.9500 . ?
C17 H17 0.9500 . ?
C7 C15 1.533(13) . ?
C7 C8 1.531(13) . ?
N12 C54 1.344(15) . ?
N12 C53 1.490(17) . ?
N12 C58 1.416(19) . ?
C35 H35A 0.9900 . ?
C35 H35B 0.9900 . ?
O10 C60 1.253(13) . ?
C25 C24 1.381(13) . ?
C25 C23 1.396(13) . ?
C31 H31 0.9500 . ?
C31 C32 1.381(13) . ?
C24 H24 0.9500 . ?
C24 C22 1.363(13) . ?
C15 H15A 0.9900 . ?
C15 H15B 0.9900 . ?
N14 C60 1.367(13) . ?
N14 C59 1.449(15) . ?
N14 C64 1.444(15) . ?
O8 C48 1.222(13) . ?
C22 H22 0.9500 . ?
N10 C48 1.391(15) . ?
N10 C50 1.437(19) . ?
N10 C49 1.431(17) . ?
N8 C42 1.370(14) . ?
N8 C44 1.45(2) . ?
N8 C43 1.429(19) . ?
C21 H21 0.9500 . ?
C21 C23 1.379(13) . ?
C13 H13 0.9500 . ?
C13 C14 1.373(14) . ?
C62 H62A 0.9900 . ?
C62 H62B 0.9900 . ?
C62 C63 1.478(17) . ?
C8 H8A 0.9800 . ?
C8 H8B 0.9800 . ?
C8 H8C 0.9800 . ?
C28 H28A 0.9800 . ?
C28 H28B 0.9800 . ?
C28 H28C 0.9800 . ?
C32 H32 0.9500 . ?
N9 C48 1.343(14) . ?
N9 C52 1.443(16) . ?
N9 C47 1.471(16) . ?
C36 C40 1.385(13) . ?
C23 H23 0.9500 . ?
C39 H39 0.9500 . ?
C39 C40 1.375(13) . ?
C14 H14 0.9500 . ?
C1 H1 0.9500 . ?
C1 C4 1.365(12) . ?
C63 H63A 0.9900 . ?
C63 H63B 0.9900 . ?
C63 C64 1.47(2) . ?
C20 H20 0.9500 . ?
C41 H41A 0.9800 . ?
C41 H41B 0.9800 . ?
C41 H41C 0.9800 . ?
C4 H4 0.9500 . ?
C40 H40 0.9500 . ?
C59 H59A 0.9800 . ?
C59 H59B 0.9800 . ?
C59 H59C 0.9800 . ?
C61 H61A 0.9800 . ?
C61 H61B 0.9800 . ?
C61 H61C 0.9800 . ?
C51 H51A 0.9900 . ?
C51 H51B 0.9900 . ?
C51 C52 1.41(2) . ?
C51 C50 1.45(2) . ?
C64 H64A 0.9900 . ?
C64 H64B 0.9900 . ?
C52 H52A 0.9900 . ?
C52 H52B 0.9900 . ?
C55 H55A 0.9800 . ?
C55 H55B 0.9800 . ?
C55 H55C 0.9800 . ?
C50 H50A 0.9900 . ?
C50 H50B 0.9900 . ?
C53 H53A 0.9800 . ?
C53 H53B 0.9800 . ?
C53 H53C 0.9800 . ?
C44 H44A 0.9900 . ?
C44 H44B 0.9900 . ?
C44 C45 1.50(3) . ?
C47 H47A 0.9800 . ?
C47 H47B 0.9800 . ?
C47 H47C 0.9800 . ?
C46 H46A 0.9900 . ?
C46 H46B 0.9900 . ?
C46 C45 1.44(2) . ?
C57 H57A 0.9900 . ?
C57 H57B 0.9900 . ?
C57 C56 1.40(2) . ?
C57 C58 1.40(2) . ?
C49 H49A 0.9800 . ?
C49 H49B 0.9800 . ?
C49 H49C 0.9800 . ?
C43 H43A 0.9800 . ?
C43 H43B 0.9800 . ?
C43 H43C 0.9800 . ?
C56 H56A 0.9900 . ?
C56 H56B 0.9900 . ?
C58 H58A 0.9900 . ?
C58 H58B 0.9900 . ?
C45 H45A 0.9900 . ?
C45 H45B 0.9900 . ?

loop_
_twin_individual_id
_twin_individual_mass_fraction_refined
1 0.5
2 0.5
